data_2002007
loop_
_publ_author_name
'Zukerman-Schpector, J.'
'Boscaini, R. C.'
'Ferreira, J. T. B.'
'Marques, F. A.'

_publ_section_title
;
 Structure of 6-methyl-2-oxabicyclo[4.3.0]non-4-ene-3,8-dione
;
_journal_issue 2
_journal_name_full 'Acta Crystallographica Section C'
_journal_page_first 385
_journal_page_last 387
_journal_paper_doi 10.1107/S0108270192008497
_journal_volume 49
_journal_year 1993
_chemical_formula_sum 'C9 H10 O3'
_chemical_formula_weight 166.18
_space_group_crystal_system orthorhombic
_space_group_IT_number 29
_space_group_name_Hall 'P 2c -2ac'
_space_group_name_H-M_alt 'P c a 21'
_atom_type_scat_source 'SHELX76 (Sheldrick, 1976)'
_cell_angle_alpha 90.0
_cell_angle_beta 90.0
_cell_angle_gamma 90.0
_cell_formula_units_Z 4
_cell_length_a 6.610(5)
_cell_length_b 11.272(3)
_cell_length_c 10.738(3)
_cell_measurement_reflns_used 25
_cell_measurement_temperature 83
_cell_measurement_theta_max 19
_cell_measurement_theta_min 8
_cell_volume 800.1(7)
_diffrn_measurement_device 'Rigaku AFC5R'
_diffrn_measurement_method \w
_diffrn_radiation_type Mo
_diffrn_radiation_wavelength 0.70926
_diffrn_reflns_limit_h_max 7
_diffrn_reflns_limit_h_min 0
_diffrn_reflns_limit_k_max 13
_diffrn_reflns_limit_k_min 0
_diffrn_reflns_limit_l_max 12
_diffrn_reflns_limit_l_min 0
_diffrn_reflns_number 1123
_diffrn_reflns_theta_max 25
_diffrn_standards_decay_% 0.5
_diffrn_standards_interval_time 15
_diffrn_standards_number 3
_exptl_absorpt_coefficient_mu 0.97
_exptl_absorpt_correction_type none
_exptl_crystal_colour Colourless
_exptl_crystal_density_diffrn 1.380
_exptl_crystal_description Irregular
_exptl_crystal_size_max 0.38
_exptl_crystal_size_mid 0.16
_exptl_crystal_size_min 0.05
_refine_diff_density_max 0.17
_refine_diff_density_min -0.18
_refine_ls_goodness_of_fit_obs 1.08
_refine_ls_number_parameters 110
_refine_ls_number_reflns 799
_refine_ls_R_factor_obs 0.035
_refine_ls_shift/esd_max 0.001
_refine_ls_structure_factor_coef F^2^
_refine_ls_weighting_details 'w = [\s^2^(|F~o~|+0.0005|F~o~|^2^)]^-1^'
_refine_ls_weighting_scheme calc
_refine_ls_wR_factor_obs 0.036
_reflns_number_observed 799
_reflns_number_total 1123
_reflns_observed_criterion I>3\s(I)
_cod_data_source_file li1018.cif
_cod_data_source_block li1018_structure_1_of_1
_cod_depositor_comments
;
 Removing the 'x-1/2,1-y,z', '1/2+x,1-y,z' space group operations, adding the
 '-x,-y,z+1/2', '-x+1/2,y,z+1/2', 'x+1/2,-y,z' space group operations and
 updating the space group information.

 Antanas Vaitkus,
 2017-11-21

The following automatic conversions were performed:

'_refine_ls_weighting_scheme' value 'w =
[\s^2^(|F~o~|+0.0005|F~o~|^2^)]^-1^' was changed to 'calc'. New tag
'_refine_ls_weighting_details' was created. The value of the new tag
was set to 'w = [\s^2^(|F~o~|+0.0005|F~o~|^2^)]^-1^'.

Automatic conversion script
Id: cif_fix_values 3143 2015-03-26 13:38:13Z robertas 
;
_cod_original_cell_volume 800.0(10)
_cod_database_code 2002007

loop_
_space_group_symop_id
_space_group_symop_operation_xyz
1 x,y,z
2 -x,-y,z+1/2
3 -x+1/2,y,z+1/2
4 x+1/2,-y,z

loop_
_atom_site_label
_atom_site_fract_x
_atom_site_fract_y
_atom_site_fract_z
O(1) .5156(4) .6055(2) .1907(3)
O(2) .5057(4) .4198(2) .1303(3)
O(3) .1608(5) .9023(2) .2459(3)
C(2) .5265(5) .5223(3) .1010(4)
C(3) .5492(6) .5623(3) -.0281(4)
C(4) .5342(6) .6758(3) -.0584(4)
C(5) .5146(5) .7701(3) .0377(3)
C(6) .2946(6) .8075(3) .0627(4)
C(7) .2927(6) .8458(3) .1961(4)
C(8) .4837(6) .8035(3) .2580(3)
C(9) .5858(5) .7251(3) .1652(3)
C(10) .6425(6) .8793(3) .0039(4)
H(C3) .5573 .4996 -.0955
H(C4) .5359 .7007 -.1432
H(C6) .2106 .7340 .0582
H'(C6) .2504 .8667 .0058
H(C8) .4605 .7688 .3328
H'(C8) .5658 .8735 .2717
H(C9) .7218 .7291 .1688
H(C10) .7732 .8548 -.0015
H'(C10) .6143 .9356 .0687
H"(C10) .5928 .9047 -.0800

loop_
_geom_angle_atom_site_label_1
_geom_angle_atom_site_label_2
_geom_angle_atom_site_label_3
_geom_angle
_geom_angle_publ_flag
C(2) O(1) C(9) 119.7(3) yes
O(1) C(2) C(3) 117.9(3) yes
C(2) C(3) C(4) 121.5(4) yes
C(4) C(5) C(6) 113.5(3) yes
C(4) C(5) C(10) 111.1(3) yes
C(6) C(5) C(10) 110.0(3) yes
C(5) C(6) C(7) 104.7(3) yes
O(3) C(7) C(8) 125.4(3) yes
C(7) C(8) C(9) 105.8(3) yes
O(1) C(9) C(8) 106.2(3) yes
O(1) C(2) O(2) 118.4(3) yes
O(2) C(2) C(3) 123.6(4) yes
C(3) C(4) C(5) 121.8(3) yes
C(4) C(5) C(9) 110.9(3) yes
C(6) C(5) C(9) 103.0(3) yes
C(9) C(5) C(10) 107.9(3) yes
O(3) C(7) C(6) 125.7(3) yes
C(6) C(7) C(8) 108.9(3) yes
O(1) C(9) C(5) 112.2(3) yes
C(5) C(9) C(8) 105.1(3) yes

loop_
_geom_bond_atom_site_label_1
_geom_bond_atom_site_label_2
_geom_bond_distance
_geom_bond_publ_flag
O(1) C(2) 1.346(5) yes
O(2) C(2) 1.205(4) yes
C(2) C(3) 1.465(6) yes
C(4) C(5) 1.487(5) yes
C(5) C(9) 1.534(5) yes
C(6) C(7) 1.496(6) yes
C(8) C(9) 1.493(5) yes
O(1) C(9) 1.452(4) yes
O(3) C(7) 1.205(5) yes
C(3) C(4) 1.324(5) yes
C(5) C(6) 1.538(5) yes
C(5) C(10) 1.537(5) yes
C(7) C(8) 1.504(6) yes
